data_1576516
loop_
_publ_author_name
'Dharmasivam, Mahendiran'
'Faiz, Sadia'
'Kaya, Busra'
'Wijesinghe, Tharushi P.'
'Suleymanoglu, Mediha'
'Azad, Mahan Gholam'
'Richardson, Vera'
'Zahoor, Ameer Fawad'
'Kalinowski, Danuta'
'Lewis, William'
'Bernhardt, Paul V.'
'Anjum, Rukhsana'
'Richardson, Des R.'

_publ_section_title
;
 Implementing the design cues of dissociation dynamics and transmetalation
 in gallium(iii) complexes to promote the anti-proliferative activity of
 ligands targeting intracellular iron(ii) trafficking.
;
_journal_issue 13
_journal_name_full 'Chemical science'
_journal_page_first 6546
_journal_page_last 6563
_journal_paper_doi 10.1039/d5sc06084b
_journal_volume 17
_journal_year 2026
_chemical_formula_moiety 'C25 H17 N3 O2'
_chemical_formula_sum 'C25 H17 N3 O2'
_chemical_formula_weight 391.41
_space_group_crystal_system monoclinic
_space_group_IT_number 14
_space_group_name_Hall '-P 2ybc'
_space_group_name_H-M_alt 'P 1 21/c 1'
_atom_sites_solution_hydrogens mixed
_atom_sites_solution_primary iterative
_audit_creation_date 2019-09-30
_audit_creation_method
;
Olex2 1.3
(compiled 2019.09.11 svn.r3662 for OlexSys, GUI svn.r5938)
;
_audit_update_record
;
2020-02-09 deposited with the CCDC.	2025-11-24 downloaded from the CCDC.
;
_cell_angle_alpha 90
_cell_angle_beta 90.031(4)
_cell_angle_gamma 90
_cell_formula_units_Z 4
_cell_length_a 4.4595(2)
_cell_length_b 24.1919(8)
_cell_length_c 17.1497(6)
_cell_measurement_reflns_used 6236
_cell_measurement_temperature 100(2)
_cell_measurement_theta_max 72.0400
_cell_measurement_theta_min 4.4570
_cell_volume 1850.17(12)
_computing_cell_refinement 'CrysAlisPro 1.171.40.35a (Rigaku OD, 2018)'
_computing_data_collection 'CrysAlisPro 1.171.40.35a (Rigaku OD, 2018)'
_computing_data_reduction 'CrysAlisPro 1.171.40.35a (Rigaku OD, 2018)'
_computing_molecular_graphics 'Olex2 1.3 (Dolomanov et al., 2009)'
_computing_publication_material 'Olex2 1.3 (Dolomanov et al., 2009)'
_computing_structure_refinement 'ShelXL 2018/3 (Sheldrick, 2015)'
_computing_structure_solution 'olex2.solve 1.3 (Bourhis et al., 2015)'
_diffrn_ambient_environment N~2~
_diffrn_ambient_temperature 100(2)
_diffrn_detector 'CCD area detector'
_diffrn_detector_area_resol_mean 5.2930
_diffrn_detector_type 'Agilent Diffraction Atlas detector'
_diffrn_measured_fraction_theta_full 1.000
_diffrn_measured_fraction_theta_max 0.991
_diffrn_measurement_details
;
List of Runs (angles in degrees, time in seconds):

  # Type    Start    End  Width  t~exp~   \w     \q     \k     \f   Frames
#--------------------------------------------------------------------------
  1  \w     -5.00  44.00   1.00    5.00    --  -39.19  19.00  30.00   49
  2  \w    -21.00  38.00   1.00    5.00    --  -39.19  38.00-120.00   59
  3  \w     -5.00  44.00   1.00    5.00    --  -39.19  19.00   0.00   49
  4  \w     -5.00  44.00   1.00    5.00    --  -39.19  19.00 120.00   49
  5  \w   -122.00  13.00   1.00    5.00    --  -39.19 -19.00-120.00  135
  6  \w     -5.00  44.00   1.00    5.00    --  -39.19  19.00-150.00   49
  7  \w   -130.00 -39.00   1.00    5.00    --  -39.19-178.00-180.00   91
  8  \w     61.00 130.00   1.00    5.00    --   39.19 178.00-120.00   69
  9  \w     27.00  57.00   1.00   20.00    --  106.69 -30.00 -90.00   30
 10  \w     22.00 106.00   1.00   20.00    --  106.69 -95.00  90.00   84
 11  \w     22.00 106.00   1.00   20.00    --  106.69 -95.00-150.00   84
 12  \w     77.00 178.00   1.00   20.00    --  106.69  45.00  30.00  101
 13  \w     73.00 178.00   1.00   20.00    --  106.69  30.00-120.00  105
 14  \w     30.00  93.00   1.00   20.00    --  106.69 -61.00 -30.00   63
 15  \w     27.00  57.00   1.00   20.00    --  106.69 -30.00-150.00   30
 16  \w     22.00 106.00   1.00   20.00    --  106.69 -95.00   0.00   84
 17  \w     77.00 178.00   1.00   20.00    --  106.69  45.00   0.00  101
 18  \w     27.00  57.00   1.00   20.00    --  106.69 -30.00   0.00   30
 19  \w     30.00  93.00   1.00   20.00    --  106.69 -61.00-150.00   63
 20  \w     73.00 178.00   1.00   20.00    --  106.69  30.00 -30.00  105
 21  \w     30.00  72.00   1.00   20.00    --  106.69 -45.00 120.00   42
 22  \w     27.00 109.00   1.00   20.00    --  106.69-111.00 150.00   82
 23  \w    104.00 178.00   1.00   20.00    --  106.69 111.00-120.00   74
 24  \w    104.00 178.00   1.00   20.00    --  106.69 111.00 -90.00   74
 25  \w   -115.00  -8.00   1.00    5.00    --  -39.19 -57.00 150.00  107
 26  \w   -115.00  -8.00   1.00    5.00    --  -39.19 -57.00 -60.00  107
 27  \w   -115.00  -8.00   1.00    5.00    --  -39.19 -57.00  90.00  107
 28  \w   -115.00  -8.00   1.00    5.00    --  -39.19 -57.00  30.00  107
 29  \w   -115.00  -8.00   1.00    5.00    --  -39.19 -57.00-120.00  107
 30  \w      8.00 115.00   1.00    5.00    --   39.19  57.00  60.00  107
 31  \w     61.00 130.00   1.00    5.00    --   39.19 178.00-180.00   69
 32  \w     77.00 147.00   1.00   20.00    --  106.69  45.00 -90.00   70
 33  \w     77.00 178.00   1.00   20.00    --  106.69  45.00-180.00  101
 34  \w     77.00 178.00   1.00   20.00    --  106.69  45.00  90.00  101
 35  \w     27.00  57.00   1.00   20.00    --  106.69 -30.00-120.00   30
 36  \w     73.00 178.00   1.00   20.00    --  106.69  30.00 150.00  105
;
_diffrn_measurement_device '\k-geometry diffractometer'
_diffrn_measurement_device_type 'SuperNova-Duo, Atlas'
_diffrn_measurement_method '\w scans'
_diffrn_orient_matrix_type 'CrysAlisPro convention (1999,Acta A55,543-557)'
_diffrn_orient_matrix_UB_11 0.1578610000
_diffrn_orient_matrix_UB_12 0.0056447000
_diffrn_orient_matrix_UB_13 0.0794969000
_diffrn_orient_matrix_UB_21 -0.1140098000
_diffrn_orient_matrix_UB_22 0.0599149000
_diffrn_orient_matrix_UB_23 0.0068204000
_diffrn_orient_matrix_UB_31 -0.2854606000
_diffrn_orient_matrix_UB_32 -0.0208405000
_diffrn_orient_matrix_UB_33 0.0412000000
_diffrn_radiation_collimation 'focusing mirrors'
_diffrn_radiation_monochromator mirror
_diffrn_radiation_probe x-ray
_diffrn_radiation_type 'Cu K\a'
_diffrn_radiation_wavelength 1.54184
_diffrn_radiation_wavelength_determination fundamental
_diffrn_radiation_xray_symbol K-L~2,3~
_diffrn_reflns_av_R_equivalents 0.0678
_diffrn_reflns_av_unetI/netI 0.0393
_diffrn_reflns_Laue_measured_fraction_full 1.000
_diffrn_reflns_Laue_measured_fraction_max 0.991
_diffrn_reflns_limit_h_max 5
_diffrn_reflns_limit_h_min -5
_diffrn_reflns_limit_k_max 29
_diffrn_reflns_limit_k_min -29
_diffrn_reflns_limit_l_max 20
_diffrn_reflns_limit_l_min -21
_diffrn_reflns_number 27373
_diffrn_reflns_point_group_measured_fraction_full 1.000
_diffrn_reflns_point_group_measured_fraction_max 0.991
_diffrn_reflns_theta_full 67.684
_diffrn_reflns_theta_max 72.711
_diffrn_reflns_theta_min 3.654
_diffrn_source 'microfocus sealed tube'
_diffrn_source_current 0.8
_diffrn_source_power 0.04
_diffrn_source_target Cu
_diffrn_source_type 'Agilent Diffraction microfocus tube'
_diffrn_source_voltage 50
_exptl_absorpt_coefficient_mu 0.732
_exptl_absorpt_correction_T_max 1.000
_exptl_absorpt_correction_T_min 0.659
_exptl_absorpt_correction_type gaussian
_exptl_absorpt_process_details
;
CrysAlisPro 1.171.40.35a (Rigaku Oxford Diffraction, 2018)
Numerical absorption correction based on gaussian integration over
			a multifaceted crystal model
Empirical absorption correction using spherical harmonics,
 implemented in SCALE3 ABSPACK scaling algorithm.
;
_exptl_crystal_colour 'clear colourless'
_exptl_crystal_colour_lustre clear
_exptl_crystal_colour_primary colourless
_exptl_crystal_density_diffrn 1.405
_exptl_crystal_description needle
_exptl_crystal_F_000 816
_exptl_crystal_recrystallization_method 'crystallised from DMSO'
_exptl_crystal_size_max 0.603
_exptl_crystal_size_mid 0.052
_exptl_crystal_size_min 0.016
_refine_diff_density_max 0.208
_refine_diff_density_min -0.225
_refine_diff_density_rms 0.049
_refine_ls_extinction_method none
_refine_ls_goodness_of_fit_ref 1.031
_refine_ls_hydrogen_treatment mixed
_refine_ls_matrix_type full
_refine_ls_number_parameters 274
_refine_ls_number_reflns 3659
_refine_ls_number_restraints 0
_refine_ls_restrained_S_all 1.031
_refine_ls_R_factor_all 0.0640
_refine_ls_R_factor_gt 0.0446
_refine_ls_shift/su_max 0.001
_refine_ls_shift/su_mean 0.000
_refine_ls_structure_factor_coef Fsqd
_refine_ls_weighting_details 'w=1/[\s^2^(Fo^2^)+(0.0644P)^2^+0.5173P] where P=(Fo^2^+2Fc^2^)/3'
_refine_ls_weighting_scheme calc
_refine_ls_wR_factor_gt 0.1140
_refine_ls_wR_factor_ref 0.1295
_reflns_Friedel_coverage 0.000
_reflns_number_gt 2753
_reflns_number_total 3659
_reflns_threshold_expression 'I > 2\s(I)'
_cod_data_source_file d5sc06084b2.cif
_cod_data_source_block drr19_s1875
_cod_depositor_comments 'Adding full bibliography for 1576509--1576516.cif.'
_cod_database_code 1576516
_sydney_internal_submission_code drr19_s1875
_sydney_internal_submission_date 2019-08-26
_sydney_internal_submission_number s1875
_sydney_internal_client_code rukh
_sydney_internal_client_email rukhsanaanjum@yahoo.com
_sydney_internal_client_name 'Rukhsana Anjum'
_sydney_internal_supervisor_code drr
_sydney_internal_supervisor_name 'Des Richards'
_sydney_internal_collection_date 2019-09-27
_sydney_internal_collection_user wlew0588
_sydney_internal_process_date 2019-09-30
_sydney_internal_process_user wlew0588
_sydney_internal_solution_date 2019-09-30
_sydney_internal_solution_user wlew0588
_sydney_internal_refine_date 2019-09-30
_sydney_internal_refine_user wlew0588
_sydney_internal_check_and_archive_date 2019-09-30
_sydney_internal_check_user wlew0588
_shelx_shelxl_version_number 2018/3
_chemical_oxdiff_formula 'C25 H17 N3 O2'
_chemical_oxdiff_usercomment SF-77
_shelx_space_group_comment
;
The symmetry employed for this shelxl refinement is uniquely defined
by the following loop, which should always be used as a source of
symmetry information in preference to the above space-group names.
They are only intended as comments.
;
_reflns_odcompleteness_completeness 99.91
_reflns_odcompleteness_iscentric 1
_reflns_odcompleteness_theta 67.13
_olex2_refinement_description
;
1. Fixed Uiso
 At 1.2 times of:
  All C(H) groups, All N(H) groups
2.a Aromatic/amide H refined with riding coordinates:
 C3(H3), C4(H4), C5(H5), C6(H6), C8(H8), C9(H9), C10(H10), C11(H11), C12(H12),
 C16(H16), C17(H17), C19(H19), C20(H20), C21(H21), C22(H22), C25(H25)
;
_olex2_date_sample_data_collection 2019-09-27
_olex2_date_sample_submission 2019-08-26
_olex2_exptl_crystal_mounting_method 'in paratone on a micromount'
_olex2_submission_original_sample_id SF-77
_olex2_submission_special_instructions 'No special instructions were received'
_oxdiff_exptl_absorpt_empirical_details
;
Empirical correction (ABSPACK) includes:
- Absorption correction using spherical harmonics
- Frame scaling
;
_oxdiff_exptl_absorpt_empirical_full_max 1.423
_oxdiff_exptl_absorpt_empirical_full_min 0.676

loop_
_space_group_symop_operation_xyz
'x, y, z'
'-x, y+1/2, -z+1/2'
'-x, -y, -z'
'x, -y-1/2, z-1/2'

loop_
_atom_site_label
_atom_site_type_symbol
_atom_site_fract_x
_atom_site_fract_y
_atom_site_fract_z
_atom_site_U_iso_or_equiv
_atom_site_adp_type
_atom_site_occupancy
_atom_site_site_symmetry_order
_atom_site_calc_flag
_atom_site_refinement_flags_posn
_atom_site_refinement_flags_adp
_atom_site_refinement_flags_occupancy
_atom_site_disorder_assembly
_atom_site_disorder_group
O1 O 0.2217(3) 0.85465(5) 0.31790(7) 0.0258(3) Uani 1 1 d . . . . .
O2 O -0.0223(3) 0.82594(6) 0.51132(7) 0.0318(3) Uani 1 1 d . . . . .
N1 N -0.1591(4) 0.78929(6) 0.39303(9) 0.0253(3) Uani 1 1 d . . . . .
H1 H -0.139(5) 0.7882(9) 0.3383(13) 0.030 Uiso 1 1 d . U . . .
N2 N -0.3217(3) 0.74732(6) 0.42600(9) 0.0252(3) Uani 1 1 d . . . . .
N3 N -0.2972(4) 0.75111(7) 0.25585(9) 0.0294(4) Uani 1 1 d . . . . .
C1 C -0.4540(4) 0.71227(7) 0.38010(10) 0.0236(4) Uani 1 1 d . . . . .
C2 C -0.4707(4) 0.71382(7) 0.29322(10) 0.0250(4) Uani 1 1 d . . . . .
C3 C -0.3094(5) 0.75306(9) 0.17819(11) 0.0334(4) Uani 1 1 d . . . . .
H3 H -0.185186 0.779049 0.152096 0.040 Uiso 1 1 calc R U . . .
C4 C -0.4922(5) 0.71947(8) 0.13335(11) 0.0322(4) Uani 1 1 d . . . . .
H4 H -0.492754 0.722083 0.078073 0.039 Uiso 1 1 calc R U . . .
C5 C -0.6736(5) 0.68208(8) 0.17159(12) 0.0329(4) Uani 1 1 d . . . . .
H5 H -0.803828 0.658600 0.142866 0.039 Uiso 1 1 calc R U . . .
C6 C -0.6642(5) 0.67904(8) 0.25243(11) 0.0304(4) Uani 1 1 d . . . . .
H6 H -0.788109 0.653563 0.279578 0.037 Uiso 1 1 calc R U . . .
C7 C -0.5908(4) 0.66454(8) 0.42274(10) 0.0252(4) Uani 1 1 d . . . . .
C8 C -0.5144(5) 0.61048(8) 0.40192(11) 0.0295(4) Uani 1 1 d . . . . .
H8 H -0.388845 0.604106 0.358100 0.035 Uiso 1 1 calc R U . . .
C9 C -0.6212(5) 0.56603(8) 0.44503(12) 0.0324(4) Uani 1 1 d . . . . .
H9 H -0.565814 0.529431 0.431055 0.039 Uiso 1 1 calc R U . . .
C10 C -0.8082(5) 0.57487(8) 0.50832(11) 0.0324(4) Uani 1 1 d . . . . .
H10 H -0.881857 0.544425 0.537576 0.039 Uiso 1 1 calc R U . . .
C11 C -0.8871(5) 0.62840(8) 0.52873(11) 0.0311(4) Uani 1 1 d . . . . .
H11 H -1.017680 0.634477 0.571635 0.037 Uiso 1 1 calc R U . . .
C12 C -0.7771(4) 0.67317(8) 0.48700(11) 0.0271(4) Uani 1 1 d . . . . .
H12 H -0.828542 0.709721 0.502186 0.033 Uiso 1 1 calc R U . . .
C13 C -0.0054(4) 0.82429(8) 0.44032(11) 0.0256(4) Uani 1 1 d . . . . .
C14 C 0.1967(4) 0.86204(8) 0.39763(10) 0.0249(4) Uani 1 1 d . . . . .
C15 C 0.4224(4) 0.89378(8) 0.29339(11) 0.0257(4) Uani 1 1 d . . . . .
C16 C 0.5137(4) 0.90098(8) 0.21595(11) 0.0282(4) Uani 1 1 d . . . . .
H16 H 0.441574 0.877987 0.175139 0.034 Uiso 1 1 calc R U . . .
C17 C 0.7117(4) 0.94281(8) 0.20234(11) 0.0289(4) Uani 1 1 d . . . . .
H17 H 0.779717 0.948780 0.150537 0.035 Uiso 1 1 calc R U . . .
C18 C 0.8211(4) 0.97802(8) 0.26289(11) 0.0265(4) Uani 1 1 d . . . . .
C19 C 1.0229(4) 1.02163(8) 0.24721(11) 0.0299(4) Uani 1 1 d . . . . .
H19 H 1.089444 1.027515 0.195258 0.036 Uiso 1 1 calc R U . . .
C20 C 1.1245(5) 1.05556(8) 0.30533(12) 0.0324(4) Uani 1 1 d . . . . .
H20 H 1.260188 1.084648 0.293523 0.039 Uiso 1 1 calc R U . . .
C21 C 1.0278(4) 1.04734(8) 0.38287(12) 0.0312(4) Uani 1 1 d . . . . .
H21 H 1.097111 1.071146 0.423071 0.037 Uiso 1 1 calc R U . . .
C22 C 0.8341(4) 1.00513(8) 0.40028(11) 0.0277(4) Uani 1 1 d . . . . .
H22 H 0.771572 0.999768 0.452684 0.033 Uiso 1 1 calc R U . . .
C23 C 0.7268(4) 0.96964(7) 0.34163(10) 0.0252(4) Uani 1 1 d . . . . .
C24 C 0.5218(4) 0.92545(7) 0.35535(10) 0.0242(4) Uani 1 1 d . . . . .
C25 C 0.3746(4) 0.90350(8) 0.42312(11) 0.0256(4) Uani 1 1 d . . . . .
H25 H 0.397752 0.915704 0.475425 0.031 Uiso 1 1 calc R U . . .

loop_
_atom_site_aniso_label
_atom_site_aniso_U_11
_atom_site_aniso_U_22
_atom_site_aniso_U_33
_atom_site_aniso_U_23
_atom_site_aniso_U_13
_atom_site_aniso_U_12
O1 0.0334(7) 0.0262(6) 0.0179(6) -0.0005(5) -0.0017(5) -0.0021(5)
O2 0.0430(8) 0.0350(7) 0.0174(6) -0.0002(5) -0.0033(6) -0.0066(6)
N1 0.0333(8) 0.0246(8) 0.0180(7) 0.0003(6) -0.0027(6) -0.0008(6)
N2 0.0321(8) 0.0228(7) 0.0207(7) 0.0008(6) -0.0009(6) 0.0021(6)
N3 0.0372(8) 0.0305(8) 0.0206(8) -0.0008(6) -0.0007(7) 0.0009(7)
C1 0.0294(9) 0.0220(9) 0.0196(9) -0.0003(7) -0.0023(7) 0.0026(7)
C2 0.0319(9) 0.0234(9) 0.0198(9) -0.0003(7) -0.0019(7) 0.0036(7)
C3 0.0440(11) 0.0346(10) 0.0216(9) 0.0034(8) 0.0023(8) 0.0034(9)
C4 0.0437(11) 0.0350(11) 0.0179(9) -0.0005(8) -0.0034(8) 0.0091(9)
C5 0.0455(11) 0.0289(10) 0.0243(10) -0.0029(8) -0.0096(8) 0.0018(9)
C6 0.0396(10) 0.0280(9) 0.0237(9) 0.0021(7) -0.0043(8) 0.0013(8)
C7 0.0315(9) 0.0259(9) 0.0182(8) 0.0014(7) -0.0068(7) 0.0001(8)
C8 0.0390(10) 0.0288(10) 0.0206(9) -0.0008(7) -0.0011(8) 0.0005(8)
C9 0.0468(11) 0.0236(9) 0.0268(10) -0.0020(8) -0.0053(9) 0.0015(9)
C10 0.0444(11) 0.0288(10) 0.0240(10) 0.0040(8) -0.0039(8) -0.0054(9)
C11 0.0386(10) 0.0333(10) 0.0216(9) 0.0019(8) -0.0002(8) -0.0018(9)
C12 0.0359(10) 0.0251(9) 0.0203(9) -0.0015(7) -0.0047(7) 0.0020(8)
C13 0.0305(9) 0.0243(9) 0.0219(9) 0.0018(7) -0.0048(7) 0.0021(7)
C14 0.0322(9) 0.0261(9) 0.0165(8) 0.0021(7) -0.0037(7) 0.0027(8)
C15 0.0291(9) 0.0252(9) 0.0229(9) 0.0011(7) -0.0026(7) 0.0016(7)
C16 0.0369(10) 0.0280(9) 0.0197(9) -0.0020(7) -0.0031(8) 0.0015(8)
C17 0.0360(10) 0.0299(10) 0.0208(9) 0.0008(7) 0.0010(8) 0.0058(8)
C18 0.0302(9) 0.0241(9) 0.0252(9) 0.0033(7) -0.0017(7) 0.0057(7)
C19 0.0343(10) 0.0288(10) 0.0265(9) 0.0050(8) 0.0017(8) 0.0034(8)
C20 0.0349(10) 0.0258(10) 0.0366(11) 0.0039(8) -0.0029(8) -0.0015(8)
C21 0.0353(10) 0.0270(10) 0.0313(10) -0.0039(8) -0.0059(8) 0.0015(8)
C22 0.0331(9) 0.0265(9) 0.0235(9) -0.0003(7) -0.0027(7) 0.0035(8)
C23 0.0284(9) 0.0238(9) 0.0233(9) 0.0011(7) -0.0028(7) 0.0052(7)
C24 0.0295(9) 0.0244(9) 0.0186(8) 0.0010(7) -0.0036(7) 0.0056(7)
C25 0.0327(9) 0.0250(9) 0.0191(9) 0.0000(7) -0.0042(7) 0.0034(8)

loop_
_atom_type_symbol
_atom_type_description
_atom_type_scat_dispersion_real
_atom_type_scat_dispersion_imag
_atom_type_scat_source
C C 0.0181 0.0091 'International Tables Vol C Tables 4.2.6.8 and 6.1.1.4'
H H 0.0000 0.0000 'International Tables Vol C Tables 4.2.6.8 and 6.1.1.4'
N N 0.0311 0.0180 'International Tables Vol C Tables 4.2.6.8 and 6.1.1.4'
O O 0.0492 0.0322 'International Tables Vol C Tables 4.2.6.8 and 6.1.1.4'

loop_
_exptl_crystal_face_index_h
_exptl_crystal_face_index_k
_exptl_crystal_face_index_l
_exptl_crystal_face_perp_dist
0 -1 2 0.0217
0 1 -2 0.0217
-3 -3 -1 0.2829
0 1 0 0.0065
0 -1 0 0.0095
1 1 0 0.3039

loop_
_geom_angle_atom_site_label_1
_geom_angle_atom_site_label_2
_geom_angle_atom_site_label_3
_geom_angle
_geom_angle_site_symmetry_1
_geom_angle_site_symmetry_3
_geom_angle_publ_flag
C15 O1 C14 105.49(14) . . ?
N2 N1 H1 116.1(14) . . ?
C13 N1 H1 124.4(14) . . ?
C13 N1 N2 118.86(15) . . ?
C1 N2 N1 118.30(15) . . ?
C3 N3 C2 118.32(17) . . ?
N2 C1 C2 127.68(17) . . ?
N2 C1 C7 113.13(15) . . ?
C2 C1 C7 119.14(16) . . ?
N3 C2 C1 117.54(16) . . ?
N3 C2 C6 121.33(17) . . ?
C6 C2 C1 121.10(17) . . ?
N3 C3 H3 118.0 . . ?
N3 C3 C4 123.90(19) . . ?
C4 C3 H3 118.0 . . ?
C3 C4 H4 121.1 . . ?
C5 C4 C3 117.78(18) . . ?
C5 C4 H4 121.1 . . ?
C4 C5 H5 120.3 . . ?
C4 C5 C6 119.46(19) . . ?
C6 C5 H5 120.3 . . ?
C2 C6 H6 120.4 . . ?
C5 C6 C2 119.18(19) . . ?
C5 C6 H6 120.4 . . ?
C8 C7 C1 119.83(17) . . ?
C12 C7 C1 120.87(17) . . ?
C12 C7 C8 119.13(17) . . ?
C7 C8 H8 119.8 . . ?
C9 C8 C7 120.30(18) . . ?
C9 C8 H8 119.8 . . ?
C8 C9 H9 119.9 . . ?
C10 C9 C8 120.27(19) . . ?
C10 C9 H9 119.9 . . ?
C9 C10 H10 120.2 . . ?
C9 C10 C11 119.65(19) . . ?
C11 C10 H10 120.2 . . ?
C10 C11 H11 119.7 . . ?
C10 C11 C12 120.57(18) . . ?
C12 C11 H11 119.7 . . ?
C7 C12 H12 120.0 . . ?
C11 C12 C7 120.07(18) . . ?
C11 C12 H12 120.0 . . ?
O2 C13 N1 125.78(18) . . ?
O2 C13 C14 120.81(17) . . ?
N1 C13 C14 113.41(16) . . ?
O1 C14 C13 117.34(16) . . ?
C25 C14 O1 111.59(16) . . ?
C25 C14 C13 131.05(17) . . ?
O1 C15 C16 124.59(17) . . ?
O1 C15 C24 110.90(16) . . ?
C24 C15 C16 124.51(18) . . ?
C15 C16 H16 121.8 . . ?
C17 C16 C15 116.33(18) . . ?
C17 C16 H16 121.8 . . ?
C16 C17 H17 118.7 . . ?
C16 C17 C18 122.62(18) . . ?
C18 C17 H17 118.7 . . ?
C17 C18 C23 120.12(17) . . ?
C19 C18 C17 121.62(18) . . ?
C19 C18 C23 118.26(17) . . ?
C18 C19 H19 119.3 . . ?
C20 C19 C18 121.35(18) . . ?
C20 C19 H19 119.3 . . ?
C19 C20 H20 120.0 . . ?
C19 C20 C21 120.01(19) . . ?
C21 C20 H20 120.0 . . ?
C20 C21 H21 119.9 . . ?
C22 C21 C20 120.20(18) . . ?
C22 C21 H21 119.9 . . ?
C21 C22 H22 119.6 . . ?
C21 C22 C23 120.88(18) . . ?
C23 C22 H22 119.6 . . ?
C22 C23 C18 119.30(17) . . ?
C22 C23 C24 123.88(17) . . ?
C24 C23 C18 116.81(16) . . ?
C15 C24 C23 119.60(17) . . ?
C15 C24 C25 105.68(16) . . ?
C23 C24 C25 134.72(17) . . ?
C14 C25 C24 106.33(16) . . ?
C14 C25 H25 126.8 . . ?
C24 C25 H25 126.8 . . ?

loop_
_geom_bond_atom_site_label_1
_geom_bond_atom_site_label_2
_geom_bond_distance
_geom_bond_site_symmetry_2
_geom_bond_publ_flag
O1 C14 1.384(2) . ?
O1 C15 1.369(2) . ?
O2 C13 1.221(2) . ?
N1 H1 0.94(2) . ?
N1 N2 1.370(2) . ?
N1 C13 1.358(2) . ?
N2 C1 1.299(2) . ?
N3 C2 1.350(2) . ?
N3 C3 1.334(3) . ?
C1 C2 1.492(2) . ?
C1 C7 1.497(3) . ?
C2 C6 1.393(3) . ?
C3 H3 0.9500 . ?
C3 C4 1.384(3) . ?
C4 H4 0.9500 . ?
C4 C5 1.380(3) . ?
C5 H5 0.9500 . ?
C5 C6 1.389(3) . ?
C6 H6 0.9500 . ?
C7 C8 1.398(3) . ?
C7 C12 1.396(3) . ?
C8 H8 0.9500 . ?
C8 C9 1.389(3) . ?
C9 H9 0.9500 . ?
C9 C10 1.386(3) . ?
C10 H10 0.9500 . ?
C10 C11 1.387(3) . ?
C11 H11 0.9500 . ?
C11 C12 1.388(3) . ?
C12 H12 0.9500 . ?
C13 C14 1.477(3) . ?
C14 C25 1.351(3) . ?
C15 C16 1.400(3) . ?
C15 C24 1.383(3) . ?
C16 H16 0.9500 . ?
C16 C17 1.363(3) . ?
C17 H17 0.9500 . ?
C17 C18 1.429(3) . ?
C18 C19 1.413(3) . ?
C18 C23 1.429(3) . ?
C19 H19 0.9500 . ?
C19 C20 1.368(3) . ?
C20 H20 0.9500 . ?
C20 C21 1.412(3) . ?
C21 H21 0.9500 . ?
C21 C22 1.370(3) . ?
C22 H22 0.9500 . ?
C22 C23 1.406(3) . ?
C23 C24 1.426(3) . ?
C24 C25 1.437(3) . ?
C25 H25 0.9500 . ?

loop_
_geom_hbond_atom_site_label_D
_geom_hbond_atom_site_label_H
_geom_hbond_atom_site_label_A
_geom_hbond_distance_DH
_geom_hbond_distance_HA
_geom_hbond_distance_DA
_geom_hbond_angle_DHA
_geom_hbond_site_symmetry_A
_geom_hbond_publ_flag
N1 H1 N3 0.94(2) 1.82(2) 2.601(2) 138.9(19) . yes

loop_
_geom_torsion_atom_site_label_1
_geom_torsion_atom_site_label_2
_geom_torsion_atom_site_label_3
_geom_torsion_atom_site_label_4
_geom_torsion
_geom_torsion_site_symmetry_1
_geom_torsion_site_symmetry_2
_geom_torsion_site_symmetry_3
_geom_torsion_site_symmetry_4
_geom_torsion_publ_flag
O1 C14 C25 C24 1.1(2) . . . . ?
O1 C15 C16 C17 178.89(17) . . . . ?
O1 C15 C24 C23 -178.31(15) . . . . ?
O1 C15 C24 C25 1.0(2) . . . . ?
O2 C13 C14 O1 174.88(16) . . . . ?
O2 C13 C14 C25 -3.4(3) . . . . ?
N1 N2 C1 C2 -4.7(3) . . . . ?
N1 N2 C1 C7 172.67(15) . . . . ?
N1 C13 C14 O1 -4.7(2) . . . . ?
N1 C13 C14 C25 177.03(19) . . . . ?
N2 N1 C13 O2 -8.5(3) . . . . ?
N2 N1 C13 C14 171.06(15) . . . . ?
N2 C1 C2 N3 9.9(3) . . . . ?
N2 C1 C2 C6 -168.49(19) . . . . ?
N2 C1 C7 C8 -125.16(19) . . . . ?
N2 C1 C7 C12 50.0(2) . . . . ?
N3 C2 C6 C5 1.4(3) . . . . ?
N3 C3 C4 C5 0.4(3) . . . . ?
C1 C2 C6 C5 179.67(18) . . . . ?
C1 C7 C8 C9 174.85(18) . . . . ?
C1 C7 C12 C11 -176.05(17) . . . . ?
C2 N3 C3 C4 0.7(3) . . . . ?
C2 C1 C7 C8 52.5(2) . . . . ?
C2 C1 C7 C12 -132.37(19) . . . . ?
C3 N3 C2 C1 180.00(17) . . . . ?
C3 N3 C2 C6 -1.7(3) . . . . ?
C3 C4 C5 C6 -0.7(3) . . . . ?
C4 C5 C6 C2 -0.2(3) . . . . ?
C7 C1 C2 N3 -167.38(16) . . . . ?
C7 C1 C2 C6 14.3(3) . . . . ?
C7 C8 C9 C10 1.0(3) . . . . ?
C8 C7 C12 C11 -0.8(3) . . . . ?
C8 C9 C10 C11 -0.3(3) . . . . ?
C9 C10 C11 C12 -0.9(3) . . . . ?
C10 C11 C12 C7 1.5(3) . . . . ?
C12 C7 C8 C9 -0.4(3) . . . . ?
C13 N1 N2 C1 -176.20(16) . . . . ?
C13 C14 C25 C24 179.50(18) . . . . ?
C14 O1 C15 C16 180.00(18) . . . . ?
C14 O1 C15 C24 -0.29(19) . . . . ?
C15 O1 C14 C13 -179.17(16) . . . . ?
C15 O1 C14 C25 -0.6(2) . . . . ?
C15 C16 C17 C18 -0.4(3) . . . . ?
C15 C24 C25 C14 -1.2(2) . . . . ?
C16 C15 C24 C23 1.4(3) . . . . ?
C16 C15 C24 C25 -179.33(18) . . . . ?
C16 C17 C18 C19 -179.06(18) . . . . ?
C16 C17 C18 C23 0.9(3) . . . . ?
C17 C18 C19 C20 179.34(18) . . . . ?
C17 C18 C23 C22 -179.26(17) . . . . ?
C17 C18 C23 C24 -0.3(3) . . . . ?
C18 C19 C20 C21 0.0(3) . . . . ?
C18 C23 C24 C15 -0.8(3) . . . . ?
C18 C23 C24 C25 -179.79(19) . . . . ?
C19 C18 C23 C22 0.7(3) . . . . ?
C19 C18 C23 C24 179.69(16) . . . . ?
C19 C20 C21 C22 0.6(3) . . . . ?
C20 C21 C22 C23 -0.5(3) . . . . ?
C21 C22 C23 C18 -0.2(3) . . . . ?
C21 C22 C23 C24 -179.05(18) . . . . ?
C22 C23 C24 C15 178.11(18) . . . . ?
C22 C23 C24 C25 -0.9(3) . . . . ?
C23 C18 C19 C20 -0.7(3) . . . . ?
C23 C24 C25 C14 177.9(2) . . . . ?
C24 C15 C16 C17 -0.8(3) . . . . ?

loop_
_exptl_oxdiff_crystal_face_indexfrac_h
_exptl_oxdiff_crystal_face_indexfrac_k
_exptl_oxdiff_crystal_face_indexfrac_l
_exptl_oxdiff_crystal_face_x
_exptl_oxdiff_crystal_face_y
_exptl_oxdiff_crystal_face_z
-0.0007 -0.9991 1.9998 0.1532 -0.0461 0.1034
0.0007 0.9991 -1.9998 -0.1532 0.0461 -0.1034
-3.0015 -2.9623 -1.0181 -0.5715 0.1578 0.8766
0.0002 0.9986 -0.0001 0.0057 0.0598 -0.0209
-0.0002 -0.9986 0.0001 -0.0057 -0.0598 0.0209
1.0006 0.9875 0.0061 0.1640 -0.0549 -0.3060
